data_7719118
loop_
_publ_author_name
'Saha, Priya'
'Tomita, Ryunosuke'
'Tsuneda, Takao'
'Jiang, Pingyu'
'Taketsugu, Tetsuya'
'Jin, Mingoo'
'Huang, Dennis Chung-Yang'

_publ_section_title
;
 Homoleptic copper(I)-bisphosphine complexes as photoredox catalysts.
;
_journal_issue 30
_journal_name_full 'Dalton transactions (Cambridge, England : 2003)'
_journal_page_first 11725
_journal_page_last 11731
_journal_paper_doi 10.1039/d5dt01099c
_journal_volume 54
_journal_year 2025
_chemical_formula_moiety 'C102 H84 Cu2 Fe3 P6, 2(B F4), 2[CH2Cl2]'
_chemical_formula_sum 'C104 H88 B2 Cl4 Cu2 F8 Fe3 P6'
_chemical_formula_weight 2133.61
_space_group_crystal_system monoclinic
_space_group_IT_number 15
_space_group_name_Hall '-C 2yc'
_space_group_name_H-M_alt 'C 1 2/c 1'
_atom_sites_solution_hydrogens geom
_atom_sites_solution_primary dual
_audit_creation_date 2025-07-04
_audit_creation_method
;
Olex2 1.5
(compiled 2025.05.31 svn.r86d253d1 for OlexSys, GUI svn.r7254)
;
_audit_update_record
;
2025-07-04 deposited with the CCDC.	2025-07-07 downloaded from the CCDC.
;
_cell_angle_alpha 90
_cell_angle_beta 128.902(6)
_cell_angle_gamma 90
_cell_formula_units_Z 4
_cell_length_a 32.6587(13)
_cell_length_b 14.7541(2)
_cell_length_c 25.9909(10)
_cell_measurement_reflns_used 8897
_cell_measurement_temperature 153
_cell_measurement_theta_max 54.5910
_cell_measurement_theta_min 3.4510
_cell_volume 9746.2(10)
_computing_cell_refinement 'CrysAlisPro 1.171.42.49 (Rigaku OD, 2022)'
_computing_data_collection 'CrysAlisPro 1.171.42.49 (Rigaku OD, 2022)'
_computing_data_reduction 'CrysAlisPro 1.171.42.49 (Rigaku OD, 2022)'
_computing_molecular_graphics 'Olex2 1.5 (Dolomanov et al., 2009)'
_computing_publication_material 'Olex2 1.5 (Dolomanov et al., 2009)'
_computing_structure_refinement 'SHELXL 2018/3 (Sheldrick, 2015)'
_computing_structure_solution 'SHELXT 2018/2 (Sheldrick, 2018)'
_diffrn_ambient_temperature 153
_diffrn_detector 'Hybrid Pixel Array Detector'
_diffrn_detector_area_resol_mean 10.0000
_diffrn_detector_type HyPix
_diffrn_measured_fraction_theta_full 0.940
_diffrn_measured_fraction_theta_max 0.940
_diffrn_measurement_details
;
List of Runs (angles in degrees, time in seconds):

  # Type    Start    End  Width  t~exp~   \w     \q     \k     \f   Frames
#--------------------------------------------------------------------------
  1  \w      8.00  65.00   0.50   60.16    --   49.02 -73.00 135.00  114
  2  \w    -11.00  15.00   0.50   60.16    --  -49.02  19.00 150.00   52
  3  \w    -61.00 -35.00   0.50   60.16    -- -102.00  57.00  60.00   52
  4  \w    -56.00 -30.00   0.50   60.16    -- -102.00  57.00   0.00   52
  5  \w    -14.00  24.00   0.50   60.16    --  -49.02  19.00 -90.00   76
  6  \w    -63.00 -32.00   0.50   60.16    -- -102.00  57.00-120.00   62
  7  \w    -62.00 -32.00   0.50   60.16    -- -102.00  57.00 120.00   60
  8  \w   -155.00 -84.00   0.50   60.16    -- -102.00 -73.00 135.00  142
  9  \w   -173.00 -97.00   0.50   60.16    -- -102.00 -95.00  38.00  152
 10  \w   -169.00-115.00   0.50   60.16    -- -102.00 -58.00 -91.00  108
 11  \w   -114.00 -79.00   0.50   60.16    --  -49.02-125.00-150.00   70
;
_diffrn_measurement_device 'four-circle diffractometer'
_diffrn_measurement_device_type 'XtaLAB Synergy R, DW system, HyPix'
_diffrn_measurement_method '\w scans'
_diffrn_orient_matrix_type 'CrysAlisPro convention (1999,Acta A55,543-557)'
_diffrn_orient_matrix_UB_11 -0.0319004000
_diffrn_orient_matrix_UB_12 0.0671397000
_diffrn_orient_matrix_UB_13 -0.0581270000
_diffrn_orient_matrix_UB_21 0.0333501000
_diffrn_orient_matrix_UB_22 -0.0252119000
_diffrn_orient_matrix_UB_23 -0.0211004000
_diffrn_orient_matrix_UB_31 -0.0392588000
_diffrn_orient_matrix_UB_32 -0.0759272000
_diffrn_orient_matrix_UB_33 -0.0443958000
_diffrn_radiation_monochromator mirror
_diffrn_radiation_probe x-ray
_diffrn_radiation_type 'Cu K\a'
_diffrn_radiation_wavelength 1.54184
_diffrn_reflns_av_R_equivalents 0.0201
_diffrn_reflns_av_unetI/netI 0.0243
_diffrn_reflns_Laue_measured_fraction_full 0.940
_diffrn_reflns_Laue_measured_fraction_max 0.940
_diffrn_reflns_limit_h_max 30
_diffrn_reflns_limit_h_min -34
_diffrn_reflns_limit_k_max 13
_diffrn_reflns_limit_k_min -15
_diffrn_reflns_limit_l_max 25
_diffrn_reflns_limit_l_min -27
_diffrn_reflns_number 13058
_diffrn_reflns_point_group_measured_fraction_full 0.940
_diffrn_reflns_point_group_measured_fraction_max 0.940
_diffrn_reflns_theta_full 54.239
_diffrn_reflns_theta_max 54.239
_diffrn_reflns_theta_min 3.464
_diffrn_source 'Rotating-anode X-ray tube'
_diffrn_source_type 'Rigaku (Cu) X-ray Source'
_exptl_absorpt_coefficient_mu 6.429
_exptl_absorpt_correction_T_max 1.00000
_exptl_absorpt_correction_T_min 0.68243
_exptl_absorpt_correction_type multi-scan
_exptl_absorpt_process_details
;
CrysAlisPro 1.171.42.49 (Rigaku Oxford Diffraction, 2022)
Empirical absorption correction using spherical harmonics,
implemented in SCALE3 ABSPACK scaling algorithm.
;
_exptl_crystal_colour 'clear light orange'
_exptl_crystal_colour_lustre clear
_exptl_crystal_colour_modifier light
_exptl_crystal_colour_primary orange
_exptl_crystal_density_diffrn 1.454
_exptl_crystal_description block
_exptl_crystal_F_000 4352
_exptl_crystal_size_max 0.05
_exptl_crystal_size_mid 0.05
_exptl_crystal_size_min 0.01
_refine_diff_density_max 0.342
_refine_diff_density_min -0.212
_refine_diff_density_rms 0.046
_refine_ls_extinction_method none
_refine_ls_goodness_of_fit_ref 1.006
_refine_ls_hydrogen_treatment constr
_refine_ls_matrix_type full
_refine_ls_number_parameters 556
_refine_ls_number_reflns 5600
_refine_ls_number_restraints 0
_refine_ls_restrained_S_all 1.006
_refine_ls_R_factor_all 0.0334
_refine_ls_R_factor_gt 0.0308
_refine_ls_shift/su_max 0.001
_refine_ls_shift/su_mean 0.000
_refine_ls_structure_factor_coef Fsqd
_refine_ls_weighting_details 'w=1/[\s^2^(Fo^2^)+(0.0403P)^2^+21.1126P] where P=(Fo^2^+2Fc^2^)/3'
_refine_ls_weighting_scheme calc
_refine_ls_wR_factor_gt 0.0782
_refine_ls_wR_factor_ref 0.0798
_reflns_Friedel_coverage 0.000
_reflns_number_gt 5181
_reflns_number_total 5600
_reflns_threshold_expression 'I > 2\s(I)'
_cod_data_source_file d5dt01099c2.cif
_cod_data_source_block Cu2dppf3BF4
_cod_depositor_comments 'Adding full bibliography for 7719116--7719120.cif.'
_cod_original_cell_volume 9746.2(8)
_cod_database_code 7719118
_shelx_shelxl_version_number 2018/3
_chemical_oxdiff_formula 'C H Fe Cu P'
_shelx_space_group_comment
;
The symmetry employed for this shelxl refinement is uniquely defined
by the following loop, which should always be used as a source of
symmetry information in preference to the above space-group names.
They are only intended as comments.
;
_cell_oxdiff_angle_alpha 90.016(3)
_cell_oxdiff_angle_beta 128.854(5)
_cell_oxdiff_angle_gamma 89.978(3)
_cell_oxdiff_length_a 32.6486(15)
_cell_oxdiff_length_b 14.7501(4)
_cell_oxdiff_length_c 25.9884(10)
_cell_oxdiff_measurement_reflns_used 8778
_cell_oxdiff_volume 9746.2(6)
_shelx_estimated_absorpt_t_max 0.938
_shelx_estimated_absorpt_t_min 0.739
_olex2_refinement_description
;
1.a Aromatic/amide H refined with riding coordinates:
 C00A(H00A), C00G(H00G), C00I(H00I), C00J(H00J), C00L(H00L), C00N(H00N),
 C00O(H00O), C00Q(H00Q), C00R(H00R), C00U(H00U), C00V(H00V), C00W(H00W),
 C00X(H00X), C00Y(H00Y), C00Z(H00Z), C011(H011), C012(H012), C013(H013),
 C014(H014), C015(H015), C016(H016), C017(H017), C018(H018), C019(H019),
 C01A(H01A), C01B(H01B), C01C(H01C), C01D(H01D), C01E(H01E), C01F(H01F),
 C01G(H01G), C01H(H01H), C01I(H01I), C01J(H01J), C01K(H01K), C01L(H01L),
 C01M(H01M), C01N(H01N), C01O(H01O), C01P(H01P), C01Q(H01Q), C01S(H01S)
;
_smtbx_masks_void_probe_radius 1.2
_smtbx_masks_void_truncation_radius 1.2
_olex2_submission_special_instructions 'No special instructions were received'
_oxdiff_exptl_absorpt_empirical_details
;
Empirical correction (ABSPACK) includes:
- Absorption correction using spherical harmonics
- Frame scaling
;
_oxdiff_exptl_absorpt_empirical_full_max 1.575
_oxdiff_exptl_absorpt_empirical_full_min 0.600

loop_
_space_group_symop_operation_xyz
'x, y, z'
'-x, y, -z+1/2'
'x+1/2, y+1/2, z'
'-x+1/2, y+1/2, -z+1/2'
'-x, -y, -z'
'x, -y, z-1/2'
'-x+1/2, -y+1/2, -z'
'x+1/2, -y+1/2, z-1/2'

loop_
_atom_site_label
_atom_site_type_symbol
_atom_site_fract_x
_atom_site_fract_y
_atom_site_fract_z
_atom_site_U_iso_or_equiv
_atom_site_adp_type
_atom_site_occupancy
_atom_site_site_symmetry_order
_atom_site_calc_flag
_atom_site_refinement_flags_posn
_atom_site_refinement_flags_adp
_atom_site_refinement_flags_occupancy
_atom_site_disorder_assembly
_atom_site_disorder_group
Cu Cu 0.37243(2) 0.71076(2) 0.45373(2) 0.02412(12) Uani 1 1 d . . . . .
Fe02 Fe 0.21199(2) 0.70931(3) 0.33464(2) 0.02189(13) Uani 1 1 d . . . . .
Fe03 Fe 0.500000 0.500000 0.500000 0.03057(17) Uani 1 2 d S . P . .
P004 P 0.32048(3) 0.82563(5) 0.38428(3) 0.02329(17) Uani 1 1 d . . . . .
P005 P 0.46051(3) 0.71139(5) 0.51379(4) 0.02468(18) Uani 1 1 d . . . . .
P006 P 0.32657(3) 0.61105(4) 0.46723(3) 0.02225(17) Uani 1 1 d . . . . .
F007 F 0.34888(7) 0.65600(11) 0.31427(8) 0.0401(4) Uani 1 1 d . . . . .
F008 F 0.32879(11) 0.53792(14) 0.24657(11) 0.0828(8) Uani 1 1 d . . . . .
F009 F 0.29803(11) 0.67689(15) 0.20339(10) 0.0790(8) Uani 1 1 d . . . . .
C00A C 0.23866(11) 0.72145(18) 0.42919(13) 0.0242(6) Uani 1 1 d . . . . .
H00A H 0.259685 0.769720 0.458529 0.029 Uiso 1 1 calc R U . . .
C00B C 0.32305(11) 0.49786(18) 0.43584(14) 0.0262(7) Uani 1 1 d . . . . .
F00C F 0.38502(11) 0.6446(2) 0.26440(14) 0.0919(8) Uani 1 1 d . . . . .
C00D C 0.34173(11) 0.88586(18) 0.34332(14) 0.0261(7) Uani 1 1 d . . . . .
C00E C 0.31540(10) 0.91687(18) 0.42744(14) 0.0254(6) Uani 1 1 d . . . . .
C00F C 0.25371(11) 0.78996(18) 0.31848(14) 0.0242(6) Uani 1 1 d . . . . .
C00G C 0.18286(11) 0.71823(19) 0.38502(14) 0.0279(7) Uani 1 1 d . . . . .
H00G H 0.160002 0.763756 0.379971 0.034 Uiso 1 1 calc R U . . .
C00H C 0.25774(10) 0.63886(17) 0.42173(13) 0.0224(6) Uani 1 1 d . . . . .
C00I C 0.24080(12) 0.70501(19) 0.28418(14) 0.0284(7) Uani 1 1 d . . . . .
H00I H 0.265248 0.661889 0.290612 0.034 Uiso 1 1 calc R U . . .
C00J C 0.18564(12) 0.6970(2) 0.23945(14) 0.0347(8) Uani 1 1 d . . . . .
H00J H 0.166398 0.647657 0.210223 0.042 Uiso 1 1 calc R U . . .
C00K C 0.49237(11) 0.76660(18) 0.48456(15) 0.0298(7) Uani 1 1 d . . . . .
C00L C 0.51488(11) 0.7373(2) 0.65121(15) 0.0333(7) Uani 1 1 d . . . . .
H00L H 0.524030 0.674910 0.656680 0.040 Uiso 1 1 calc R U . . .
C00M C 0.34894(10) 0.59041(17) 0.55053(13) 0.0227(6) Uani 1 1 d . . . . .
C00N C 0.32274(12) 0.86184(19) 0.28019(14) 0.0307(7) Uani 1 1 d . . . . .
H00N H 0.295233 0.818529 0.255616 0.037 Uiso 1 1 calc R U . . .
C00O C 0.16373(11) 0.7751(2) 0.24546(14) 0.0323(7) Uani 1 1 d . . . . .
H00O H 0.127258 0.786929 0.221012 0.039 Uiso 1 1 calc R U . . .
C00Q C 0.38184(11) 0.95035(19) 0.37844(15) 0.0313(7) Uani 1 1 d . . . . .
H00Q H 0.395196 0.967325 0.421733 0.038 Uiso 1 1 calc R U . . .
C00R C 0.20527(11) 0.8324(2) 0.29397(14) 0.0280(7) Uani 1 1 d . . . . .
H00R H 0.201571 0.889196 0.307839 0.034 Uiso 1 1 calc R U . . .
C00S C 0.48559(10) 0.77596(19) 0.58889(14) 0.0272(7) Uani 1 1 d . . . . .
C00T C 0.49392(11) 0.60476(19) 0.54630(14) 0.0296(7) Uani 1 1 d . . . . .
C00U C 0.29152(11) 0.99928(19) 0.39633(15) 0.0310(7) Uani 1 1 d . . . . .
H00U H 0.276252 1.008025 0.351287 0.037 Uiso 1 1 calc R U . . .
C00V C 0.40084(11) 0.6096(2) 0.60421(14) 0.0315(7) Uani 1 1 d . . . . .
H00V H 0.423298 0.637444 0.597373 0.038 Uiso 1 1 calc R U . . .
C00W C 0.16712(11) 0.63527(19) 0.34971(14) 0.0285(7) Uani 1 1 d . . . . .
H00W H 0.131878 0.615935 0.316620 0.034 Uiso 1 1 calc R U . . .
C00X C 0.33655(12) 0.5291(2) 0.62620(15) 0.0329(7) Uani 1 1 d . . . . .
H00X H 0.314409 0.501100 0.633524 0.039 Uiso 1 1 calc R U . . .
C00Y C 0.33770(11) 0.9055(2) 0.49344(15) 0.0316(7) Uani 1 1 d . . . . .
H00Y H 0.353859 0.849498 0.514853 0.038 Uiso 1 1 calc R U . . .
C00Z C 0.21293(11) 0.58622(19) 0.37223(14) 0.0268(7) Uani 1 1 d . . . . .
H00Z H 0.213697 0.528211 0.356995 0.032 Uiso 1 1 calc R U . . .
C011 C 0.31654(11) 0.55168(18) 0.56209(14) 0.0272(7) Uani 1 1 d . . . . .
H011 H 0.280557 0.540537 0.526097 0.033 Uiso 1 1 calc R U . . .
C012 C 0.47242(12) 0.8675(2) 0.58216(15) 0.0330(7) Uani 1 1 d . . . . .
H012 H 0.452093 0.895092 0.539727 0.040 Uiso 1 1 calc R U . . .
C013 C 0.46593(13) 0.77063(19) 0.41679(16) 0.0342(7) Uani 1 1 d . . . . .
H013 H 0.430716 0.749526 0.386436 0.041 Uiso 1 1 calc R U . . .
C014 C 0.32096(12) 0.4919(2) 0.38148(15) 0.0359(8) Uani 1 1 d . . . . .
H014 H 0.323016 0.545514 0.362992 0.043 Uiso 1 1 calc R U . . .
C015 C 0.31592(13) 0.4089(2) 0.35329(16) 0.0445(9) Uani 1 1 d . . . . .
H015 H 0.313556 0.405985 0.314984 0.053 Uiso 1 1 calc R U . . .
C016 C 0.38351(13) 0.9642(2) 0.28809(18) 0.0418(8) Uani 1 1 d . . . . .
H016 H 0.398027 0.990358 0.269305 0.050 Uiso 1 1 calc R U . . .
C017 C 0.48861(13) 0.9183(2) 0.63642(17) 0.0400(8) Uani 1 1 d . . . . .
H017 H 0.479582 0.980727 0.631251 0.048 Uiso 1 1 calc R U . . .
C018 C 0.47050(13) 0.5243(2) 0.54860(16) 0.0367(8) Uani 1 1 d . . . . .
H018 H 0.434798 0.517532 0.530530 0.044 Uiso 1 1 calc R U . . .
C019 C 0.40211(12) 0.9894(2) 0.35049(17) 0.0368(8) Uani 1 1 d . . . . .
H019 H 0.428993 1.033937 0.374333 0.044 Uiso 1 1 calc R U . . .
C01A C 0.38800(13) 0.5472(2) 0.67857(15) 0.0391(8) Uani 1 1 d . . . . .
H01A H 0.401691 0.531585 0.722214 0.047 Uiso 1 1 calc R U . . .
C01B C 0.54823(13) 0.5843(2) 0.57891(16) 0.0405(8) Uani 1 1 d . . . . .
H01B H 0.573418 0.624496 0.584356 0.049 Uiso 1 1 calc R U . . .
C01C C 0.54348(13) 0.8006(2) 0.52830(18) 0.0399(8) Uani 1 1 d . . . . .
H01C H 0.561407 0.799658 0.574517 0.048 Uiso 1 1 calc R U . . .
C01D C 0.31274(13) 1.0563(2) 0.49703(18) 0.0449(9) Uani 1 1 d . . . . .
H01D H 0.311868 1.104171 0.520783 0.054 Uiso 1 1 calc R U . . .
C01E C 0.34372(13) 0.9007(2) 0.25294(16) 0.0392(8) Uani 1 1 d . . . . .
H01E H 0.330696 0.883766 0.209791 0.047 Uiso 1 1 calc R U . . .
C01F C 0.31433(14) 0.3311(2) 0.38050(18) 0.0486(9) Uani 1 1 d . . . . .
H01F H 0.310983 0.273951 0.361344 0.058 Uiso 1 1 calc R U . . .
C01G C 0.50982(15) 0.4567(2) 0.58243(18) 0.0479(9) Uani 1 1 d . . . . .
H01G H 0.505003 0.396625 0.590936 0.058 Uiso 1 1 calc R U . . .
C01H C 0.29017(12) 1.0683(2) 0.43145(17) 0.0406(8) Uani 1 1 d . . . . .
H01H H 0.273610 1.124230 0.410207 0.049 Uiso 1 1 calc R U . . .
C01I C 0.53096(12) 0.7887(2) 0.70562(16) 0.0403(8) Uani 1 1 d . . . . .
H01I H 0.551083 0.761511 0.748161 0.048 Uiso 1 1 calc R U . . .
C01J C 0.33656(13) 0.9753(2) 0.52833(17) 0.0423(8) Uani 1 1 d . . . . .
H01J H 0.352110 0.967295 0.573527 0.051 Uiso 1 1 calc R U . . .
C01K C 0.32192(17) 0.4193(2) 0.46341(19) 0.0551(10) Uani 1 1 d . . . . .
H01K H 0.324102 0.421871 0.501590 0.066 Uiso 1 1 calc R U . . .
C01L C 0.55753(15) 0.4935(2) 0.60149(17) 0.0489(9) Uani 1 1 d . . . . .
H01L H 0.590267 0.462639 0.625379 0.059 Uiso 1 1 calc R U . . .
C01M C 0.41986(12) 0.5882(2) 0.66749(15) 0.0436(8) Uani 1 1 d . . . . .
H01M H 0.455348 0.601995 0.703908 0.052 Uiso 1 1 calc R U . . .
C01N C 0.49121(15) 0.8056(2) 0.39383(19) 0.0462(9) Uani 1 1 d . . . . .
H01N H 0.473473 0.807639 0.347679 0.055 Uiso 1 1 calc R U . . .
C01O C 0.51782(12) 0.8792(2) 0.69821(16) 0.0387(8) Uani 1 1 d . . . . .
H01O H 0.528877 0.914458 0.735549 0.046 Uiso 1 1 calc R U . . .
C01P C 0.54228(16) 0.8375(2) 0.4381(2) 0.0537(10) Uani 1 1 d . . . . .
H01P H 0.559579 0.860818 0.422189 0.064 Uiso 1 1 calc R U . . .
C01Q C 0.56811(14) 0.8356(2) 0.5049(2) 0.0504(9) Uani 1 1 d . . . . .
H01Q H 0.602959 0.858403 0.535009 0.060 Uiso 1 1 calc R U . . .
B01R B 0.33931(17) 0.6284(3) 0.2562(2) 0.0451(10) Uani 1 1 d . . . . .
C01S C 0.3176(2) 0.3361(2) 0.4352(2) 0.0716(13) Uani 1 1 d . . . . .
H01S H 0.316844 0.281943 0.454447 0.086 Uiso 1 1 calc R U . . .

loop_
_atom_site_aniso_label
_atom_site_aniso_U_11
_atom_site_aniso_U_22
_atom_site_aniso_U_33
_atom_site_aniso_U_23
_atom_site_aniso_U_13
_atom_site_aniso_U_12
Cu 0.0189(2) 0.0223(2) 0.0286(2) 0.00202(17) 0.0136(2) 0.00044(16)
Fe02 0.0180(2) 0.0240(2) 0.0213(2) 0.00093(18) 0.0112(2) -0.00192(18)
Fe03 0.0289(4) 0.0271(4) 0.0389(4) 0.0073(3) 0.0228(3) 0.0104(3)
P004 0.0186(4) 0.0216(4) 0.0265(4) 0.0025(3) 0.0126(3) -0.0005(3)
P005 0.0183(4) 0.0230(4) 0.0308(4) 0.0014(3) 0.0144(3) 0.0015(3)
P006 0.0197(4) 0.0214(4) 0.0245(4) 0.0006(3) 0.0133(3) -0.0004(3)
F007 0.0399(10) 0.0377(10) 0.0393(10) -0.0024(8) 0.0233(9) 0.0057(8)
F008 0.1005(19) 0.0381(12) 0.0598(14) -0.0128(10) 0.0263(14) -0.0055(12)
F009 0.0937(18) 0.0587(13) 0.0368(12) 0.0007(10) 0.0178(13) 0.0236(13)
C00A 0.0241(16) 0.0279(15) 0.0217(15) 0.0022(12) 0.0150(14) -0.0001(12)
C00B 0.0223(15) 0.0270(16) 0.0280(16) -0.0035(13) 0.0152(14) -0.0019(12)
F00C 0.098(2) 0.125(2) 0.0943(19) -0.0062(17) 0.0803(18) -0.0060(17)
C00D 0.0222(15) 0.0214(15) 0.0345(17) 0.0071(13) 0.0177(14) 0.0063(12)
C00E 0.0168(14) 0.0264(16) 0.0300(17) -0.0015(13) 0.0132(14) -0.0032(12)
C00F 0.0226(16) 0.0257(15) 0.0253(15) 0.0029(12) 0.0155(14) -0.0014(12)
C00G 0.0278(17) 0.0298(16) 0.0327(17) 0.0052(13) 0.0221(15) 0.0050(13)
C00H 0.0224(15) 0.0224(14) 0.0214(15) 0.0023(12) 0.0133(13) -0.0011(12)
C00I 0.0306(18) 0.0309(17) 0.0292(16) -0.0010(13) 0.0215(15) -0.0043(13)
C00J 0.038(2) 0.0423(19) 0.0240(16) -0.0052(14) 0.0196(16) -0.0147(15)
C00K 0.0275(17) 0.0219(15) 0.0417(19) 0.0000(13) 0.0225(16) 0.0016(13)
C00L 0.0235(16) 0.0344(17) 0.0365(19) 0.0020(15) 0.0162(15) -0.0014(14)
C00M 0.0216(15) 0.0203(14) 0.0271(16) -0.0004(12) 0.0158(14) 0.0030(12)
C00N 0.0270(16) 0.0289(16) 0.0351(18) 0.0063(14) 0.0189(15) 0.0020(13)
C00O 0.0190(16) 0.0454(19) 0.0243(16) 0.0106(14) 0.0097(14) -0.0025(14)
C00Q 0.0261(16) 0.0272(16) 0.0400(18) 0.0018(14) 0.0205(15) -0.0017(13)
C00R 0.0235(16) 0.0304(16) 0.0301(16) 0.0090(13) 0.0168(15) 0.0036(13)
C00S 0.0154(14) 0.0300(16) 0.0362(18) -0.0003(14) 0.0162(14) -0.0017(12)
C00T 0.0259(16) 0.0273(16) 0.0350(17) 0.0042(13) 0.0188(15) 0.0070(13)
C00U 0.0241(16) 0.0267(17) 0.0364(18) -0.0012(14) 0.0162(15) -0.0018(13)
C00V 0.0206(16) 0.0393(17) 0.0303(17) -0.0015(14) 0.0139(15) -0.0005(13)
C00W 0.0194(15) 0.0362(17) 0.0278(16) 0.0043(14) 0.0138(14) -0.0041(13)
C00X 0.0380(19) 0.0328(17) 0.0353(19) 0.0020(14) 0.0266(17) 0.0015(14)
C00Y 0.0267(16) 0.0306(16) 0.0375(19) -0.0003(14) 0.0201(15) -0.0036(13)
C00Z 0.0259(16) 0.0238(15) 0.0279(16) 0.0026(13) 0.0155(14) -0.0026(13)
C011 0.0237(16) 0.0278(15) 0.0270(16) -0.0036(13) 0.0144(14) -0.0019(13)
C012 0.0274(17) 0.0321(17) 0.0380(18) -0.0018(14) 0.0198(15) -0.0002(14)
C013 0.0368(18) 0.0267(16) 0.044(2) 0.0069(14) 0.0279(17) 0.0076(14)
C014 0.0375(19) 0.0371(18) 0.0341(18) 0.0049(15) 0.0230(16) 0.0120(14)
C015 0.041(2) 0.057(2) 0.0328(18) -0.0073(17) 0.0218(17) 0.0118(17)
C016 0.040(2) 0.0373(18) 0.060(2) 0.0181(17) 0.0369(19) 0.0059(16)
C017 0.0351(18) 0.0344(17) 0.054(2) -0.0096(17) 0.0296(18) -0.0036(15)
C018 0.044(2) 0.0305(17) 0.050(2) 0.0063(15) 0.0368(18) 0.0103(15)
C019 0.0282(17) 0.0273(16) 0.053(2) 0.0053(15) 0.0247(17) -0.0027(13)
C01A 0.040(2) 0.049(2) 0.0266(17) 0.0058(15) 0.0197(17) 0.0086(16)
C01B 0.0291(18) 0.0427(19) 0.0414(19) 0.0000(15) 0.0182(16) 0.0106(15)
C01C 0.0326(19) 0.0422(19) 0.049(2) -0.0048(16) 0.0278(18) -0.0044(15)
C01D 0.042(2) 0.042(2) 0.056(2) -0.0176(18) 0.0329(19) -0.0103(16)
C01E 0.0428(19) 0.0393(18) 0.0405(19) 0.0105(15) 0.0286(17) 0.0054(16)
C01F 0.053(2) 0.039(2) 0.058(2) -0.0235(18) 0.037(2) -0.0088(17)
C01G 0.071(3) 0.0331(18) 0.057(2) 0.0173(16) 0.048(2) 0.0239(18)
C01H 0.0336(18) 0.0278(17) 0.056(2) -0.0046(16) 0.0265(18) -0.0001(14)
C01I 0.0297(18) 0.054(2) 0.0314(18) -0.0006(16) 0.0166(16) -0.0078(16)
C01J 0.043(2) 0.050(2) 0.0380(19) -0.0096(17) 0.0271(18) -0.0126(17)
C01K 0.103(3) 0.0275(19) 0.067(2) -0.0088(17) 0.068(3) -0.0101(19)
C01L 0.047(2) 0.054(2) 0.0364(19) 0.0104(16) 0.0213(18) 0.0287(18)
C01M 0.0220(16) 0.066(2) 0.0255(18) -0.0029(16) 0.0065(15) 0.0008(16)
C01N 0.062(3) 0.0388(19) 0.058(2) 0.0157(17) 0.047(2) 0.0176(18)
C01O 0.0296(17) 0.052(2) 0.039(2) -0.0148(16) 0.0234(17) -0.0129(16)
C01P 0.062(3) 0.041(2) 0.091(3) 0.017(2) 0.064(3) 0.0103(19)
C01Q 0.041(2) 0.045(2) 0.076(3) -0.0033(19) 0.042(2) -0.0105(17)
B01R 0.051(3) 0.033(2) 0.047(3) -0.0012(19) 0.029(2) 0.0033(19)
C01S 0.134(4) 0.027(2) 0.098(3) -0.014(2) 0.095(3) -0.016(2)

loop_
_atom_type_symbol
_atom_type_description
_atom_type_scat_dispersion_real
_atom_type_scat_dispersion_imag
_atom_type_scat_source
C C 0.0181 0.0091 'International Tables Vol C Tables 4.2.6.8 and 6.1.1.4'
H H 0.0000 0.0000 'International Tables Vol C Tables 4.2.6.8 and 6.1.1.4'
B B 0.0090 0.0039 'International Tables Vol C Tables 4.2.6.8 and 6.1.1.4'
Cl Cl 0.3639 0.7018 'International Tables Vol C Tables 4.2.6.8 and 6.1.1.4'
Cu Cu -1.9646 0.5888 'International Tables Vol C Tables 4.2.6.8 and 6.1.1.4'
F F 0.0727 0.0534 'International Tables Vol C Tables 4.2.6.8 and 6.1.1.4'
Fe Fe -1.1336 3.1974 'International Tables Vol C Tables 4.2.6.8 and 6.1.1.4'
P P 0.2955 0.4335 'International Tables Vol C Tables 4.2.6.8 and 6.1.1.4'

loop_
_exptl_crystal_face_index_h
_exptl_crystal_face_index_k
_exptl_crystal_face_index_l
_exptl_crystal_face_perp_dist
-10 3 -6 0.0042
20 -2 -14 0.0149
21 0 -12 0.0489
15 -5 -14 0.0242

loop_
_geom_angle_atom_site_label_1
_geom_angle_atom_site_label_2
_geom_angle_atom_site_label_3
_geom_angle
_geom_angle_site_symmetry_1
_geom_angle_site_symmetry_3
_geom_angle_publ_flag
P004 Cu P006 111.65(3) . . ?
P005 Cu P004 122.62(3) . . ?
P005 Cu P006 124.96(3) . . ?
C00A Fe02 C00F 111.24(11) . . ?
C00A Fe02 C00G 40.65(12) . . ?
C00A Fe02 C00H 41.20(11) . . ?
C00A Fe02 C00I 139.36(12) . . ?
C00A Fe02 C00J 179.57(12) . . ?
C00A Fe02 C00O 139.92(12) . . ?
C00A Fe02 C00R 111.85(11) . . ?
C00A Fe02 C00W 68.40(11) . . ?
C00A Fe02 C00Z 68.66(11) . . ?
C00F Fe02 C00G 137.01(11) . . ?
C00F Fe02 C00H 113.92(11) . . ?
C00F Fe02 C00J 68.45(11) . . ?
C00F Fe02 C00O 68.31(11) . . ?
C00F Fe02 C00W 176.34(11) . . ?
C00F Fe02 C00Z 143.22(11) . . ?
C00G Fe02 C00J 139.77(12) . . ?
C00G Fe02 C00O 110.85(12) . . ?
C00G Fe02 C00W 40.45(12) . . ?
C00G Fe02 C00Z 68.10(11) . . ?
C00H Fe02 C00G 68.62(11) . . ?
C00H Fe02 C00J 138.57(12) . . ?
C00H Fe02 C00O 177.37(11) . . ?
C00H Fe02 C00W 68.38(11) . . ?
C00H Fe02 C00Z 40.73(11) . . ?
C00I Fe02 C00F 41.30(11) . . ?
C00I Fe02 C00G 178.09(11) . . ?
C00I Fe02 C00H 112.59(11) . . ?
C00I Fe02 C00J 40.22(12) . . ?
C00I Fe02 C00O 68.01(12) . . ?
C00I Fe02 C00R 68.77(12) . . ?
C00I Fe02 C00W 141.17(12) . . ?
C00I Fe02 C00Z 113.79(11) . . ?
C00J Fe02 C00Z 111.39(12) . . ?
C00O Fe02 C00J 40.33(13) . . ?
C00O Fe02 C00W 109.46(11) . . ?
C00O Fe02 C00Z 136.65(11) . . ?
C00R Fe02 C00F 40.89(11) . . ?
C00R Fe02 C00G 109.35(11) . . ?
C00R Fe02 C00H 142.23(11) . . ?
C00R Fe02 C00J 68.14(12) . . ?
C00R Fe02 C00O 40.38(12) . . ?
C00R Fe02 C00W 135.58(11) . . ?
C00R Fe02 C00Z 175.76(11) . . ?
C00W Fe02 C00J 111.92(12) . . ?
C00W Fe02 C00Z 40.34(11) . . ?
C00T Fe03 C00T 180.0 . 5_666 ?
C00T Fe03 C01G 111.64(12) 5_666 . ?
C00T Fe03 C01G 111.64(12) . 5_666 ?
C00T Fe03 C01G 68.36(12) . . ?
C00T Fe03 C01G 68.36(12) 5_666 5_666 ?
C00T Fe03 C01L 111.71(12) . 5_666 ?
C00T Fe03 C01L 68.29(12) . . ?
C00T Fe03 C01L 68.29(12) 5_666 5_666 ?
C00T Fe03 C01L 111.71(12) 5_666 . ?
C018 Fe03 C00T 138.93(12) . 5_666 ?
C018 Fe03 C00T 138.93(12) 5_666 . ?
C018 Fe03 C00T 41.07(12) 5_666 5_666 ?
C018 Fe03 C00T 41.07(12) . . ?
C018 Fe03 C018 180.0 . 5_666 ?
C018 Fe03 C01G 139.70(13) 5_666 . ?
C018 Fe03 C01G 40.30(13) . . ?
C018 Fe03 C01G 40.30(13) 5_666 5_666 ?
C018 Fe03 C01G 139.70(13) . 5_666 ?
C018 Fe03 C01L 67.85(14) . . ?
C018 Fe03 C01L 112.15(14) 5_666 . ?
C018 Fe03 C01L 112.14(14) . 5_666 ?
C018 Fe03 C01L 67.85(14) 5_666 5_666 ?
C01B Fe03 C00T 138.80(12) . 5_666 ?
C01B Fe03 C00T 41.20(12) . . ?
C01B Fe03 C00T 41.20(12) 5_666 5_666 ?
C01B Fe03 C00T 138.80(12) 5_666 . ?
C01B Fe03 C018 111.18(14) 5_666 . ?
C01B Fe03 C018 68.82(13) . . ?
C01B Fe03 C018 68.82(13) 5_666 5_666 ?
C01B Fe03 C018 111.18(14) . 5_666 ?
C01B Fe03 C01B 180.0 5_666 . ?
C01B Fe03 C01G 111.94(15) . 5_666 ?
C01B Fe03 C01G 68.05(15) . . ?
C01B Fe03 C01G 68.06(15) 5_666 5_666 ?
C01B Fe03 C01G 111.94(15) 5_666 . ?
C01B Fe03 C01L 40.30(14) 5_666 5_666 ?
C01B Fe03 C01L 139.70(14) . 5_666 ?
C01B Fe03 C01L 40.30(14) . . ?
C01B Fe03 C01L 139.70(14) 5_666 . ?
C01G Fe03 C01G 180.0 5_666 . ?
C01G Fe03 C01L 139.91(15) . 5_666 ?
C01G Fe03 C01L 139.92(15) 5_666 . ?
C01G Fe03 C01L 40.09(15) 5_666 5_666 ?
C01G Fe03 C01L 40.08(15) . . ?
C01L Fe03 C01L 180.0 . 5_666 ?
C00D P004 Cu 117.32(9) . . ?
C00E P004 Cu 111.87(9) . . ?
C00E P004 C00D 102.35(12) . . ?
C00F P004 Cu 112.92(9) . . ?
C00F P004 C00D 105.33(12) . . ?
C00F P004 C00E 105.94(12) . . ?
C00K P005 Cu 121.90(10) . . ?
C00K P005 C00S 102.75(13) . . ?
C00S P005 Cu 105.17(9) . . ?
C00T P005 Cu 117.19(10) . . ?
C00T P005 C00K 104.52(13) . . ?
C00T P005 C00S 102.74(13) . . ?
C00B P006 Cu 112.57(9) . . ?
C00H P006 Cu 114.79(9) . . ?
C00H P006 C00B 102.18(12) . . ?
C00H P006 C00M 102.75(12) . . ?
C00M P006 Cu 118.59(9) . . ?
C00M P006 C00B 104.06(12) . . ?
Fe02 C00A H00A 125.5 . . ?
C00G C00A Fe02 70.23(16) . . ?
C00G C00A H00A 126.0 . . ?
C00G C00A C00H 107.9(2) . . ?
C00H C00A Fe02 69.83(15) . . ?
C00H C00A H00A 126.0 . . ?
C014 C00B P006 117.8(2) . . ?
C014 C00B C01K 118.8(3) . . ?
C01K C00B P006 123.5(2) . . ?
C00N C00D P004 120.9(2) . . ?
C00N C00D C00Q 119.1(3) . . ?
C00Q C00D P004 119.6(2) . . ?
C00U C00E P004 121.3(2) . . ?
C00Y C00E P004 119.4(2) . . ?
C00Y C00E C00U 119.3(3) . . ?
P004 C00F Fe02 122.63(14) . . ?
C00I C00F Fe02 69.28(15) . . ?
C00I C00F P004 123.3(2) . . ?
C00R C00F Fe02 69.58(15) . . ?
C00R C00F P004 129.4(2) . . ?
C00R C00F C00I 107.1(2) . . ?
Fe02 C00G H00G 126.6 . . ?
C00A C00G Fe02 69.12(15) . . ?
C00A C00G H00G 125.9 . . ?
C00W C00G Fe02 69.90(15) . . ?
C00W C00G C00A 108.2(2) . . ?
C00W C00G H00G 125.9 . . ?
P006 C00H Fe02 125.59(14) . . ?
C00A C00H Fe02 68.97(15) . . ?
C00A C00H P006 124.7(2) . . ?
C00Z C00H Fe02 69.89(15) . . ?
C00Z C00H P006 128.0(2) . . ?
C00Z C00H C00A 107.3(2) . . ?
Fe02 C00I H00I 125.7 . . ?
C00F C00I Fe02 69.42(15) . . ?
C00F C00I H00I 126.0 . . ?
C00J C00I Fe02 70.46(17) . . ?
C00J C00I C00F 108.0(3) . . ?
C00J C00I H00I 126.0 . . ?
Fe02 C00J H00J 126.7 . . ?
C00I C00J Fe02 69.32(16) . . ?
C00I C00J H00J 125.8 . . ?
C00I C00J C00O 108.3(3) . . ?
C00O C00J Fe02 69.74(17) . . ?
C00O C00J H00J 125.8 . . ?
C013 C00K P005 118.9(2) . . ?
C013 C00K C01C 119.3(3) . . ?
C01C C00K P005 121.7(2) . . ?
C00S C00L H00L 119.7 . . ?
C00S C00L C01I 120.6(3) . . ?
C01I C00L H00L 119.7 . . ?
C00V C00M P006 119.0(2) . . ?
C00V C00M C011 118.7(3) . . ?
C011 C00M P006 122.2(2) . . ?
C00D C00N H00N 119.9 . . ?
C01E C00N C00D 120.2(3) . . ?
C01E C00N H00N 119.9 . . ?
Fe02 C00O H00O 126.4 . . ?
C00J C00O Fe02 69.94(17) . . ?
C00J C00O H00O 125.8 . . ?
C00R C00O Fe02 69.44(16) . . ?
C00R C00O C00J 108.5(3) . . ?
C00R C00O H00O 125.8 . . ?
C00D C00Q H00Q 119.9 . . ?
C019 C00Q C00D 120.2(3) . . ?
C019 C00Q H00Q 119.9 . . ?
Fe02 C00R H00R 125.9 . . ?
C00F C00R Fe02 69.54(15) . . ?
C00F C00R H00R 126.0 . . ?
C00O C00R Fe02 70.18(16) . . ?
C00O C00R C00F 108.1(3) . . ?
C00O C00R H00R 126.0 . . ?
C00L C00S P005 123.2(2) . . ?
C00L C00S C012 118.5(3) . . ?
C012 C00S P005 118.2(2) . . ?
P005 C00T Fe03 129.86(16) . . ?
C018 C00T Fe03 69.49(16) . . ?
C018 C00T P005 124.3(2) . . ?
C018 C00T C01B 107.1(3) . . ?
C01B C00T Fe03 69.40(17) . . ?
C01B C00T P005 128.5(2) . . ?
C00E C00U H00U 120.1 . . ?
C01H C00U C00E 119.7(3) . . ?
C01H C00U H00U 120.1 . . ?
C00M C00V H00V 119.9 . . ?
C01M C00V C00M 120.2(3) . . ?
C01M C00V H00V 119.9 . . ?
Fe02 C00W H00W 126.2 . . ?
C00G C00W Fe02 69.65(16) . . ?
C00G C00W H00W 125.8 . . ?
C00Z C00W Fe02 69.84(15) . . ?
C00Z C00W C00G 108.3(3) . . ?
C00Z C00W H00W 125.8 . . ?
C011 C00X H00X 119.9 . . ?
C01A C00X H00X 119.9 . . ?
C01A C00X C011 120.2(3) . . ?
C00E C00Y H00Y 119.7 . . ?
C01J C00Y C00E 120.6(3) . . ?
C01J C00Y H00Y 119.7 . . ?
Fe02 C00Z H00Z 126.5 . . ?
C00H C00Z Fe02 69.39(15) . . ?
C00H C00Z H00Z 125.9 . . ?
C00W C00Z Fe02 69.82(15) . . ?
C00W C00Z C00H 108.3(2) . . ?
C00W C00Z H00Z 125.9 . . ?
C00M C011 C00X 120.4(3) . . ?
C00M C011 H011 119.8 . . ?
C00X C011 H011 119.8 . . ?
C00S C012 H012 119.7 . . ?
C017 C012 C00S 120.6(3) . . ?
C017 C012 H012 119.7 . . ?
C00K C013 H013 120.1 . . ?
C01N C013 C00K 119.7(3) . . ?
C01N C013 H013 120.1 . . ?
C00B C014 H014 119.5 . . ?
C00B C014 C015 121.0(3) . . ?
C015 C014 H014 119.5 . . ?
C014 C015 H015 120.0 . . ?
C01F C015 C014 120.0(3) . . ?
C01F C015 H015 120.0 . . ?
C019 C016 H016 120.1 . . ?
C019 C016 C01E 119.8(3) . . ?
C01E C016 H016 120.1 . . ?
C012 C017 H017 119.8 . . ?
C012 C017 C01O 120.4(3) . . ?
C01O C017 H017 119.8 . . ?
Fe03 C018 H018 125.8 . . ?
C00T C018 Fe03 69.44(17) . . ?
C00T C018 H018 126.0 . . ?
C01G C018 Fe03 70.39(18) . . ?
C01G C018 C00T 108.1(3) . . ?
C01G C018 H018 126.0 . . ?
C00Q C019 C016 120.3(3) . . ?
C00Q C019 H019 119.9 . . ?
C016 C019 H019 119.9 . . ?
C00X C01A H01A 120.2 . . ?
C00X C01A C01M 119.5(3) . . ?
C01M C01A H01A 120.2 . . ?
Fe03 C01B H01B 125.4 . . ?
C00T C01B Fe03 69.40(18) . . ?
C00T C01B H01B 126.1 . . ?
C01L C01B Fe03 70.7(2) . . ?
C01L C01B C00T 107.9(3) . . ?
C01L C01B H01B 126.1 . . ?
C00K C01C H01C 119.8 . . ?
C01Q C01C C00K 120.4(3) . . ?
C01Q C01C H01C 119.8 . . ?
C01H C01D H01D 119.8 . . ?
C01J C01D H01D 119.8 . . ?
C01J C01D C01H 120.4(3) . . ?
C00N C01E C016 120.4(3) . . ?
C00N C01E H01E 119.8 . . ?
C016 C01E H01E 119.8 . . ?
C015 C01F H01F 120.2 . . ?
C01S C01F C015 119.5(3) . . ?
C01S C01F H01F 120.2 . . ?
Fe03 C01G H01G 126.3 . . ?
C018 C01G Fe03 69.30(18) . . ?
C018 C01G H01G 125.7 . . ?
C018 C01G C01L 108.5(3) . . ?
C01L C01G Fe03 70.3(2) . . ?
C01L C01G H01G 125.7 . . ?
C00U C01H H01H 119.8 . . ?
C01D C01H C00U 120.4(3) . . ?
C01D C01H H01H 119.8 . . ?
C00L C01I H01I 119.9 . . ?
C01O C01I C00L 120.2(3) . . ?
C01O C01I H01I 119.9 . . ?
C00Y C01J H01J 120.2 . . ?
C01D C01J C00Y 119.6(3) . . ?
C01D C01J H01J 120.2 . . ?
C00B C01K H01K 120.1 . . ?
C00B C01K C01S 119.8(3) . . ?
C01S C01K H01K 120.1 . . ?
Fe03 C01L H01L 127.2 . . ?
C01B C01L Fe03 68.96(19) . . ?
C01B C01L C01G 108.4(3) . . ?
C01B C01L H01L 125.8 . . ?
C01G C01L Fe03 69.6(2) . . ?
C01G C01L H01L 125.8 . . ?
C00V C01M C01A 120.9(3) . . ?
C00V C01M H01M 119.5 . . ?
C01A C01M H01M 119.5 . . ?
C013 C01N H01N 120.0 . . ?
C01P C01N C013 120.0(3) . . ?
C01P C01N H01N 120.0 . . ?
C017 C01O H01O 120.1 . . ?
C01I C01O C017 119.7(3) . . ?
C01I C01O H01O 120.1 . . ?
C01N C01P H01P 119.8 . . ?
C01Q C01P C01N 120.4(3) . . ?
C01Q C01P H01P 119.8 . . ?
C01C C01Q C01P 120.0(3) . . ?
C01C C01Q H01Q 120.0 . . ?
C01P C01Q H01Q 120.0 . . ?
F008 B01R F007 110.1(3) . . ?
F008 B01R F009 110.5(3) . . ?
F008 B01R F00C 108.6(3) . . ?
F009 B01R F007 109.9(3) . . ?
F009 B01R F00C 110.5(3) . . ?
F00C B01R F007 107.1(3) . . ?
C01F C01S C01K 120.9(3) . . ?
C01F C01S H01S 119.6 . . ?
C01K C01S H01S 119.6 . . ?

loop_
_geom_bond_atom_site_label_1
_geom_bond_atom_site_label_2
_geom_bond_distance
_geom_bond_site_symmetry_2
_geom_bond_publ_flag
Cu P004 2.2720(8) . ?
Cu P005 2.2521(8) . ?
Cu P006 2.2783(8) . ?
Fe02 C00A 2.035(3) . ?
Fe02 C00F 2.041(3) . ?
Fe02 C00G 2.050(3) . ?
Fe02 C00H 2.047(3) . ?
Fe02 C00I 2.039(3) . ?
Fe02 C00J 2.054(3) . ?
Fe02 C00O 2.052(3) . ?
Fe02 C00R 2.042(3) . ?
Fe02 C00W 2.053(3) . ?
Fe02 C00Z 2.053(3) . ?
Fe03 C00T 2.044(3) . ?
Fe03 C00T 2.044(3) 5_666 ?
Fe03 C018 2.044(3) . ?
Fe03 C018 2.044(3) 5_666 ?
Fe03 C01B 2.044(3) 5_666 ?
Fe03 C01B 2.044(3) . ?
Fe03 C01G 2.059(3) . ?
Fe03 C01G 2.059(3) 5_666 ?
Fe03 C01L 2.067(3) 5_666 ?
Fe03 C01L 2.067(3) . ?
P004 C00D 1.826(3) . ?
P004 C00E 1.825(3) . ?
P004 C00F 1.809(3) . ?
P005 C00K 1.821(3) . ?
P005 C00S 1.838(3) . ?
P005 C00T 1.795(3) . ?
P006 C00B 1.830(3) . ?
P006 C00H 1.811(3) . ?
P006 C00M 1.824(3) . ?
F007 B01R 1.397(4) . ?
F008 B01R 1.362(5) . ?
F009 B01R 1.374(5) . ?
C00A H00A 0.9500 . ?
C00A C00G 1.419(4) . ?
C00A C00H 1.436(4) . ?
C00B C014 1.374(4) . ?
C00B C01K 1.375(4) . ?
F00C B01R 1.390(5) . ?
C00D C00N 1.387(4) . ?
C00D C00Q 1.397(4) . ?
C00E C00U 1.396(4) . ?
C00E C00Y 1.390(4) . ?
C00F C00I 1.439(4) . ?
C00F C00R 1.426(4) . ?
C00G H00G 0.9500 . ?
C00G C00W 1.419(4) . ?
C00H C00Z 1.427(4) . ?
C00I H00I 0.9500 . ?
C00I C00J 1.407(4) . ?
C00J H00J 0.9500 . ?
C00J C00O 1.415(4) . ?
C00K C013 1.393(4) . ?
C00K C01C 1.395(4) . ?
C00L H00L 0.9500 . ?
C00L C00S 1.385(4) . ?
C00L C01I 1.385(4) . ?
C00M C00V 1.389(4) . ?
C00M C011 1.391(4) . ?
C00N H00N 0.9500 . ?
C00N C01E 1.382(4) . ?
C00O H00O 0.9500 . ?
C00O C00R 1.413(4) . ?
C00Q H00Q 0.9500 . ?
C00Q C019 1.380(4) . ?
C00R H00R 0.9500 . ?
C00S C012 1.395(4) . ?
C00T C018 1.434(4) . ?
C00T C01B 1.438(4) . ?
C00U H00U 0.9500 . ?
C00U C01H 1.387(4) . ?
C00V H00V 0.9500 . ?
C00V C01M 1.381(4) . ?
C00W H00W 0.9500 . ?
C00W C00Z 1.416(4) . ?
C00X H00X 0.9500 . ?
C00X C011 1.395(4) . ?
C00X C01A 1.369(5) . ?
C00Y H00Y 0.9500 . ?
C00Y C01J 1.388(4) . ?
C00Z H00Z 0.9500 . ?
C011 H011 0.9500 . ?
C012 H012 0.9500 . ?
C012 C017 1.376(4) . ?
C013 H013 0.9500 . ?
C013 C01N 1.387(5) . ?
C014 H014 0.9500 . ?
C014 C015 1.382(5) . ?
C015 H015 0.9500 . ?
C015 C01F 1.366(5) . ?
C016 H016 0.9500 . ?
C016 C019 1.379(5) . ?
C016 C01E 1.382(5) . ?
C017 H017 0.9500 . ?
C017 C01O 1.378(5) . ?
C018 H018 0.9500 . ?
C018 C01G 1.414(5) . ?
C019 H019 0.9500 . ?
C01A H01A 0.9500 . ?
C01A C01M 1.382(5) . ?
C01B H01B 0.9500 . ?
C01B C01L 1.416(5) . ?
C01C H01C 0.9500 . ?
C01C C01Q 1.377(5) . ?
C01D H01D 0.9500 . ?
C01D C01H 1.379(5) . ?
C01D C01J 1.379(5) . ?
C01E H01E 0.9500 . ?
C01F H01F 0.9500 . ?
C01F C01S 1.360(5) . ?
C01G H01G 0.9500 . ?
C01G C01L 1.414(5) . ?
C01H H01H 0.9500 . ?
C01I H01I 0.9500 . ?
C01I C01O 1.379(5) . ?
C01J H01J 0.9500 . ?
C01K H01K 0.9500 . ?
C01K C01S 1.391(5) . ?
C01L H01L 0.9500 . ?
C01M H01M 0.9500 . ?
C01N H01N 0.9500 . ?
C01N C01P 1.384(5) . ?
C01O H01O 0.9500 . ?
C01P H01P 0.9500 . ?
C01P C01Q 1.375(5) . ?
C01Q H01Q 0.9500 . ?
C01S H01S 0.9500 . ?

loop_
_geom_torsion_atom_site_label_1
_geom_torsion_atom_site_label_2
_geom_torsion_atom_site_label_3
_geom_torsion_atom_site_label_4
_geom_torsion
_geom_torsion_site_symmetry_1
_geom_torsion_site_symmetry_2
_geom_torsion_site_symmetry_3
_geom_torsion_site_symmetry_4
_geom_torsion_publ_flag
Cu P004 C00D C00N 95.2(2) . . . . ?
Cu P004 C00D C00Q -77.8(2) . . . . ?
Cu P004 C00E C00U 171.0(2) . . . . ?
Cu P004 C00E C00Y -6.2(2) . . . . ?
Cu P004 C00F Fe02 45.22(18) . . . . ?
Cu P004 C00F C00I -40.1(2) . . . . ?
Cu P004 C00F C00R 134.7(2) . . . . ?
Cu P005 C00K C013 -30.6(3) . . . . ?
Cu P005 C00K C01C 152.8(2) . . . . ?
Cu P005 C00S C00L 112.5(2) . . . . ?
Cu P005 C00S C012 -64.6(2) . . . . ?
Cu P005 C00T Fe03 77.3(2) . . . . ?
Cu P005 C00T C018 -13.6(3) . . . . ?
Cu P005 C00T C01B 171.8(2) . . . . ?
Cu P006 C00B C014 -33.3(3) . . . . ?
Cu P006 C00B C01K 147.3(3) . . . . ?
Cu P006 C00H Fe02 28.57(19) . . . . ?
Cu P006 C00H C00A -59.1(2) . . . . ?
Cu P006 C00H C00Z 119.8(2) . . . . ?
Cu P006 C00M C00V -21.5(3) . . . . ?
Cu P006 C00M C011 161.87(19) . . . . ?
Fe02 C00A C00G C00W 59.18(19) . . . . ?
Fe02 C00A C00H P006 119.5(2) . . . . ?
Fe02 C00A C00H C00Z -59.63(18) . . . . ?
Fe02 C00F C00I C00J 60.13(19) . . . . ?
Fe02 C00F C00R C00O -59.83(19) . . . . ?
Fe02 C00G C00W C00Z 59.34(19) . . . . ?
Fe02 C00H C00Z C00W -59.17(19) . . . . ?
Fe02 C00I C00J C00O 59.0(2) . . . . ?
Fe02 C00J C00O C00R 58.93(19) . . . . ?
Fe02 C00O C00R C00F 59.43(18) . . . . ?
Fe02 C00W C00Z C00H 58.90(18) . . . . ?
Fe03 C00T C018 C01G 60.0(2) . . . . ?
Fe03 C00T C01B C01L -60.6(2) . . . . ?
Fe03 C018 C01G C01L 59.5(2) . . . . ?
Fe03 C01B C01L C01G -58.6(2) . . . . ?
Fe03 C01G C01L C01B 58.2(2) . . . . ?
P004 C00D C00N C01E -172.4(2) . . . . ?
P004 C00D C00Q C019 173.2(2) . . . . ?
P004 C00E C00U C01H -177.5(2) . . . . ?
P004 C00E C00Y C01J 177.0(2) . . . . ?
P004 C00F C00I Fe02 116.2(2) . . . . ?
P004 C00F C00I C00J 176.3(2) . . . . ?
P004 C00F C00R Fe02 -116.0(2) . . . . ?
P004 C00F C00R C00O -175.8(2) . . . . ?
P005 C00K C013 C01N -174.6(2) . . . . ?
P005 C00K C01C C01Q 174.9(2) . . . . ?
P005 C00S C012 C017 177.7(2) . . . . ?
P005 C00T C018 Fe03 125.0(2) . . . . ?
P005 C00T C018 C01G -175.0(2) . . . . ?
P005 C00T C01B Fe03 -125.2(3) . . . . ?
P005 C00T C01B C01L 174.3(2) . . . . ?
P006 C00B C014 C015 -177.1(2) . . . . ?
P006 C00B C01K C01S 178.0(3) . . . . ?
P006 C00H C00Z Fe02 -120.0(2) . . . . ?
P006 C00H C00Z C00W -179.2(2) . . . . ?
P006 C00M C00V C01M -175.1(2) . . . . ?
P006 C00M C011 C00X 173.9(2) . . . . ?
C00A C00G C00W Fe02 -58.69(19) . . . . ?
C00A C00G C00W C00Z 0.6(3) . . . . ?
C00A C00H C00Z Fe02 59.05(17) . . . . ?
C00A C00H C00Z C00W -0.1(3) . . . . ?
C00B P006 C00H Fe02 -93.59(18) . . . . ?
C00B P006 C00H C00A 178.7(2) . . . . ?
C00B P006 C00H C00Z -2.3(3) . . . . ?
C00B P006 C00M C00V 104.4(2) . . . . ?
C00B P006 C00M C011 -72.2(2) . . . . ?
C00B C014 C015 C01F -1.7(5) . . . . ?
C00B C01K C01S C01F -0.1(7) . . . . ?
C00D P004 C00E C00U 44.6(2) . . . . ?
C00D P004 C00E C00Y -132.7(2) . . . . ?
C00D P004 C00F Fe02 174.45(15) . . . . ?
C00D P004 C00F C00I 89.2(2) . . . . ?
C00D P004 C00F C00R -96.1(3) . . . . ?
C00D C00N C01E C016 -0.4(4) . . . . ?
C00D C00Q C019 C016 -1.0(4) . . . . ?
C00E P004 C00D C00N -141.9(2) . . . . ?
C00E P004 C00D C00Q 45.1(2) . . . . ?
C00E P004 C00F Fe02 -77.55(18) . . . . ?
C00E P004 C00F C00I -162.8(2) . . . . ?
C00E P004 C00F C00R 11.9(3) . . . . ?
C00E C00U C01H C01D 0.7(4) . . . . ?
C00E C00Y C01J C01D 0.5(5) . . . . ?
C00F P004 C00D C00N -31.4(3) . . . . ?
C00F P004 C00D C00Q 155.7(2) . . . . ?
C00F P004 C00E C00U -65.5(2) . . . . ?
C00F P004 C00E C00Y 117.2(2) . . . . ?
C00F C00I C00J Fe02 -59.48(18) . . . . ?
C00F C00I C00J C00O -0.5(3) . . . . ?
C00G C00A C00H Fe02 60.15(18) . . . . ?
C00G C00A C00H P006 179.63(19) . . . . ?
C00G C00A C00H C00Z 0.5(3) . . . . ?
C00G C00W C00Z Fe02 -59.23(19) . . . . ?
C00G C00W C00Z C00H -0.3(3) . . . . ?
C00H P006 C00B C014 90.3(2) . . . . ?
C00H P006 C00B C01K -89.0(3) . . . . ?
C00H P006 C00M C00V -149.4(2) . . . . ?
C00H P006 C00M C011 34.1(2) . . . . ?
C00H C00A C00G Fe02 -59.90(18) . . . . ?
C00H C00A C00G C00W -0.7(3) . . . . ?
C00I C00F C00R Fe02 59.36(18) . . . . ?
C00I C00F C00R C00O -0.5(3) . . . . ?
C00I C00J C00O Fe02 -58.8(2) . . . . ?
C00I C00J C00O C00R 0.2(3) . . . . ?
C00J C00O C00R Fe02 -59.24(19) . . . . ?
C00J C00O C00R C00F 0.2(3) . . . . ?
C00K P005 C00S C00L -119.0(2) . . . . ?
C00K P005 C00S C012 64.0(2) . . . . ?
C00K P005 C00T Fe03 -61.0(2) . . . . ?
C00K P005 C00T C018 -152.0(3) . . . . ?
C00K P005 C00T C01B 33.5(3) . . . . ?
C00K C013 C01N C01P -0.9(5) . . . . ?
C00K C01C C01Q C01P 0.3(5) . . . . ?
C00L C00S C012 C017 0.5(4) . . . . ?
C00L C01I C01O C017 0.0(5) . . . . ?
C00M P006 C00B C014 -163.0(2) . . . . ?
C00M P006 C00B C01K 17.6(3) . . . . ?
C00M P006 C00H Fe02 158.73(16) . . . . ?
C00M P006 C00H C00A 71.1(2) . . . . ?
C00M P006 C00H C00Z -110.0(2) . . . . ?
C00M C00V C01M C01A 0.4(5) . . . . ?
C00N C00D C00Q C019 0.1(4) . . . . ?
C00Q C00D C00N C01E 0.6(4) . . . . ?
C00R C00F C00I Fe02 -59.56(18) . . . . ?
C00R C00F C00I C00J 0.6(3) . . . . ?
C00S P005 C00K C013 -147.8(2) . . . . ?
C00S P005 C00K C01C 35.6(3) . . . . ?
C00S P005 C00T Fe03 -168.00(18) . . . . ?
C00S P005 C00T C018 101.1(3) . . . . ?
C00S P005 C00T C01B -73.5(3) . . . . ?
C00S C00L C01I C01O 0.1(5) . . . . ?
C00S C012 C017 C01O -0.4(5) . . . . ?
C00T P005 C00K C013 105.2(2) . . . . ?
C00T P005 C00K C01C -71.4(3) . . . . ?
C00T P005 C00S C00L -10.6(3) . . . . ?
C00T P005 C00S C012 172.3(2) . . . . ?
C00T C018 C01G Fe03 -59.4(2) . . . . ?
C00T C018 C01G C01L 0.1(4) . . . . ?
C00T C01B C01L Fe03 59.7(2) . . . . ?
C00T C01B C01L C01G 1.1(4) . . . . ?
C00U C00E C00Y C01J -0.3(4) . . . . ?
C00V C00M C011 C00X -2.7(4) . . . . ?
C00X C01A C01M C00V -1.4(5) . . . . ?
C00Y C00E C00U C01H -0.3(4) . . . . ?
C011 C00M C00V C01M 1.6(4) . . . . ?
C011 C00X C01A C01M 0.3(5) . . . . ?
C012 C017 C01O C01I 0.1(5) . . . . ?
C013 C00K C01C C01Q -1.8(4) . . . . ?
C013 C01N C01P C01Q -0.6(5) . . . . ?
C014 C00B C01K C01S -1.4(6) . . . . ?
C014 C015 C01F C01S 0.2(6) . . . . ?
C015 C01F C01S C01K 0.7(7) . . . . ?
C018 C00T C01B Fe03 59.5(2) . . . . ?
C018 C00T C01B C01L -1.0(4) . . . . ?
C018 C01G C01L Fe03 -58.9(2) . . . . ?
C018 C01G C01L C01B -0.7(4) . . . . ?
C019 C016 C01E C00N -0.6(5) . . . . ?
C01A C00X C011 C00M 1.8(4) . . . . ?
C01B C00T C018 Fe03 -59.5(2) . . . . ?
C01B C00T C018 C01G 0.6(4) . . . . ?
C01C C00K C013 C01N 2.1(4) . . . . ?
C01E C016 C019 C00Q 1.2(5) . . . . ?
C01H C01D C01J C00Y -0.1(5) . . . . ?
C01I C00L C00S P005 -177.4(2) . . . . ?
C01I C00L C00S C012 -0.4(4) . . . . ?
C01J C01D C01H C00U -0.5(5) . . . . ?
C01K C00B C014 C015 2.3(5) . . . . ?
C01N C01P C01Q C01C 0.9(5) . . . . ?

loop_
_exptl_oxdiff_crystal_face_indexfrac_h
_exptl_oxdiff_crystal_face_indexfrac_k
_exptl_oxdiff_crystal_face_indexfrac_l
_exptl_oxdiff_crystal_face_x
_exptl_oxdiff_crystal_face_y
_exptl_oxdiff_crystal_face_z
-10.4287 2.6824 -5.6196 0.8394 -0.2969 0.4552
19.7377 -2.0828 -13.6893 0.0262 0.9996 -0.0090
21.0867 0.1420 -11.8321 0.0246 0.9493 -0.3133
15.3319 -4.6051 -14.1581 0.0247 0.9262 0.3763

loop_
_smtbx_masks_void_nr
_smtbx_masks_void_average_x
_smtbx_masks_void_average_y
_smtbx_masks_void_average_z
_smtbx_masks_void_volume
_smtbx_masks_void_count_electrons
_smtbx_masks_void_content
1 -0.030 0.250 -0.780 771.3 184.4 '4 DCM'
2 -0.100 -0.250 -0.350 771.3 184.4 '4 DCM'
3 0.000 0.500 0.000 15.8 0.0 ?
4 0.000 0.500 0.500 15.8 0.0 ?
5 0.500 0.000 0.500 15.8 0.0 ?
6 0.500 0.000 0.000 15.8 0.0 ?
